data_1503083
loop_
_publ_author_name
'Ignatenko, Vasily A.'
'Deligonul, Nihal'
'Viswanathan, Rajesh'

_publ_section_title
;
 Branch-selective synthesis of oxindole and indene scaffolds: transition
 metal-controlled intramolecular aryl amidation leading to c3
 reverse-prenylated oxindoles.
;
_journal_issue 16
_journal_name_full 'Organic letters'
_journal_page_first 3594
_journal_page_last 3597
_journal_paper_doi 10.1021/ol1012372
_journal_volume 12
_journal_year 2010
_chemical_absolute_configuration unk
_chemical_formula_moiety 'C22 H22 N2 O'
_chemical_formula_sum 'C22 H22 N2 O'
_chemical_formula_weight 330.42
_chemical_name_systematic
;

 ?

;
_space_group_IT_number 19
_symmetry_cell_setting orthorhombic
_symmetry_space_group_name_Hall 'P 2ac 2ab'
_symmetry_space_group_name_H-M 'P 21 21 21'
_atom_sites_solution_hydrogens geom
_atom_sites_solution_primary direct
_atom_sites_solution_secondary difmap
_audit_creation_method SHELXL-97
_cell_angle_alpha 90.00
_cell_angle_beta 90.00
_cell_angle_gamma 90.00
_cell_formula_units_Z 4
_cell_length_a 8.3995(11)
_cell_length_b 12.2643(16)
_cell_length_c 17.383(2)
_cell_measurement_reflns_used 4659
_cell_measurement_temperature 170(2)
_cell_measurement_theta_max 22.75
_cell_measurement_theta_min 2.34
_cell_volume 1790.7(4)
_computing_cell_refinement 'Bruker SMART'
_computing_data_collection 'Bruker SMART'
_computing_data_reduction 'Bruker SAINT'
_computing_molecular_graphics 'Bruker SHELXTL'
_computing_publication_material 'Bruker SHELXTL'
_computing_structure_refinement 'SHELXL-97 (Sheldrick, 1997)'
_computing_structure_solution 'SHELXS-97 (Sheldrick, 1990)'
_diffrn_ambient_temperature 170(2)
_diffrn_measured_fraction_theta_full 0.996
_diffrn_measured_fraction_theta_max 0.996
_diffrn_measurement_device_type 'Bruker AXS APEX II CCD area detector'
_diffrn_measurement_method 'phi and omega scans'
_diffrn_radiation_monochromator graphite
_diffrn_radiation_source 'fine-focus sealed tube'
_diffrn_radiation_type MoK\a
_diffrn_radiation_wavelength 0.71073
_diffrn_reflns_av_R_equivalents 0.0461
_diffrn_reflns_av_sigmaI/netI 0.0240
_diffrn_reflns_limit_h_max 10
_diffrn_reflns_limit_h_min -10
_diffrn_reflns_limit_k_max 15
_diffrn_reflns_limit_k_min -15
_diffrn_reflns_limit_l_max 22
_diffrn_reflns_limit_l_min -22
_diffrn_reflns_number 20504
_diffrn_reflns_theta_full 27.04
_diffrn_reflns_theta_max 27.04
_diffrn_reflns_theta_min 2.03
_diffrn_standards_decay_% none
_diffrn_standards_number 0
_exptl_absorpt_coefficient_mu 0.076
_exptl_absorpt_correction_T_max 0.9899
_exptl_absorpt_correction_T_min 0.9839
_exptl_absorpt_correction_type multi-scan
_exptl_absorpt_process_details 'AXScale in APEX 2 (Bruker, 2004)'
_exptl_crystal_colour colourless
_exptl_crystal_density_diffrn 1.226
_exptl_crystal_density_meas ?
_exptl_crystal_density_method 'not measured'
_exptl_crystal_description irregular
_exptl_crystal_F_000 704
_exptl_crystal_size_max 0.22
_exptl_crystal_size_mid 0.18
_exptl_crystal_size_min 0.14
_refine_diff_density_max 0.132
_refine_diff_density_min -0.182
_refine_diff_density_rms 0.041
_refine_ls_abs_structure_details 'Flack H D (1983), Acta Cryst. A39, 876-881'
_refine_ls_abs_structure_Flack -10(10)
_refine_ls_extinction_method none
_refine_ls_goodness_of_fit_ref 1.343
_refine_ls_hydrogen_treatment constr
_refine_ls_matrix_type full
_refine_ls_number_parameters 228
_refine_ls_number_reflns 2240
_refine_ls_number_restraints 0
_refine_ls_restrained_S_all 1.343
_refine_ls_R_factor_all 0.0493
_refine_ls_R_factor_gt 0.0385
_refine_ls_shift/su_max 0.000
_refine_ls_shift/su_mean 0.000
_refine_ls_structure_factor_coef Fsqd
_refine_ls_weighting_details 'calc w=1/[\s^2^(Fo^2^)+(0.0377P)^2^+0.0000P] where P=(Fo^2^+2Fc^2^)/3'
_refine_ls_weighting_scheme calc
_refine_ls_wR_factor_gt 0.0831
_refine_ls_wR_factor_ref 0.0867
_reflns_number_gt 1872
_reflns_number_total 2240
_reflns_threshold_expression >2sigma(I)
_cod_data_source_file ol1012372_si_002.cif
_cod_data_source_block nd052510_0m
_cod_depositor_comments
;
The following automatic conversions were performed:

'_symmetry_cell_setting' value 'Orthorhombic' changed to
'orthorhombic' according to
/home/saulius/struct/CIF-dictionaries/cif_core.dic dictionary named
'cif_core.dic' version 2.4.2 from 2011-04-26.

Automatic conversion script
Id: cif_fix_values 1715 2011-07-08 13:25:40Z adriana 

The following automatic conversions were performed:

'_exptl_crystal_density_meas' value 'not measured' was changed to '?'
- the value is perceived as not measured.

Automatic conversion script
Id: cif_fix_values 3008 2015-01-20 13:52:24Z robertas 
;
_cod_original_sg_symbol_H-M P2(1)2(1)2(1)
_cod_database_code 1503083

loop_
_symmetry_equiv_pos_as_xyz
'x, y, z'
'-x+1/2, -y, z+1/2'
'-x, y+1/2, -z+1/2'
'x+1/2, -y+1/2, -z'

loop_
_atom_site_label
_atom_site_type_symbol
_atom_site_fract_x
_atom_site_fract_y
_atom_site_fract_z
_atom_site_U_iso_or_equiv
_atom_site_adp_type
_atom_site_occupancy
_atom_site_symmetry_multiplicity
_atom_site_calc_flag
_atom_site_refinement_flags
N1 N 0.71924(19) 0.53951(12) 0.85605(9) 0.0311(4) Uani 1 1 d .
N2 N 0.6937(3) 0.87417(16) 0.80992(12) 0.0539(5) Uani 1 1 d .
O1 O 0.77457(19) 0.62343(11) 0.97017(8) 0.0448(4) Uani 1 1 d .
C8 C 0.7741(2) 0.54436(14) 0.77996(11) 0.0303(4) Uani 1 1 d .
C1 C 0.8051(2) 0.60670(15) 0.90262(11) 0.0327(4) Uani 1 1 d .
C21 C 0.9454(2) 0.77894(15) 0.86478(12) 0.0370(5) Uani 1 1 d .
H21A H 0.9550 0.7973 0.9200 0.044 Uiso 1 1 calc R
H21B H 1.0405 0.8081 0.8382 0.044 Uiso 1 1 calc R
C2 C 0.9429(2) 0.65443(15) 0.85600(11) 0.0305(4) Uani 1 1 d .
C10 C 0.6204(2) 0.35940(16) 0.89622(11) 0.0312(4) Uani 1 1 d .
C7 C 0.7162(3) 0.49065(17) 0.71674(12) 0.0380(5) Uani 1 1 d .
H7 H 0.6314 0.4398 0.7212 0.046 Uiso 1 1 calc R
C3 C 0.9021(2) 0.61662(15) 0.77572(11) 0.0304(4) Uani 1 1 d .
C4 C 0.9669(3) 0.64033(17) 0.70480(11) 0.0383(5) Uani 1 1 d .
H4 H 1.0506 0.6920 0.7002 0.046 Uiso 1 1 calc R
C11 C 0.5482(3) 0.27740(18) 0.85475(13) 0.0429(5) Uani 1 1 d .
H11 H 0.4722 0.2951 0.8162 0.052 Uiso 1 1 calc R
C22 C 0.8040(3) 0.83199(16) 0.83379(12) 0.0376(5) Uani 1 1 d .
C15 C 0.7295(3) 0.33074(17) 0.95241(11) 0.0384(5) Uani 1 1 d .
H15 H 0.7805 0.3862 0.9816 0.046 Uiso 1 1 calc R
C16 C 1.1064(3) 0.60439(16) 0.88533(11) 0.0337(5) Uani 1 1 d .
C6 C 0.7850(3) 0.51283(18) 0.64649(13) 0.0432(5) Uani 1 1 d .
H6 H 0.7476 0.4764 0.6018 0.052 Uiso 1 1 calc R
C19 C 1.2399(2) 0.64727(17) 0.83605(12) 0.0389(5) Uani 1 1 d .
H19 H 1.2436 0.6220 0.7844 0.047 Uiso 1 1 calc R
C9 C 0.5818(3) 0.47713(17) 0.88144(13) 0.0397(5) Uani 1 1 d .
H9A H 0.4976 0.4816 0.8417 0.048 Uiso 1 1 calc R
H9B H 0.5393 0.5101 0.9292 0.048 Uiso 1 1 calc R
C17 C 1.1031(3) 0.47973(15) 0.87588(13) 0.0412(5) Uani 1 1 d .
H17A H 1.2045 0.4490 0.8934 0.062 Uiso 1 1 calc R
H17B H 1.0868 0.4614 0.8216 0.062 Uiso 1 1 calc R
H17C H 1.0159 0.4493 0.9066 0.062 Uiso 1 1 calc R
C14 C 0.7650(3) 0.22361(18) 0.96658(13) 0.0482(6) Uani 1 1 d .
H14 H 0.8393 0.2052 1.0057 0.058 Uiso 1 1 calc R
C20 C 1.3516(3) 0.71581(19) 0.85696(16) 0.0512(6) Uani 1 1 d .
H20A H 1.3534 0.7436 0.9080 0.061 Uiso 1 1 calc R
H20B H 1.4307 0.7377 0.8211 0.061 Uiso 1 1 calc R
C18 C 1.1351(3) 0.62936(19) 0.97028(12) 0.0447(5) Uani 1 1 d .
H18A H 1.1329 0.7084 0.9783 0.067 Uiso 1 1 calc R
H18B H 1.2393 0.6007 0.9857 0.067 Uiso 1 1 calc R
H18C H 1.0517 0.5950 1.0013 0.067 Uiso 1 1 calc R
C12 C 0.5857(3) 0.16942(18) 0.86886(14) 0.0524(6) Uani 1 1 d .
H12 H 0.5362 0.1134 0.8397 0.063 Uiso 1 1 calc R
C13 C 0.6933(3) 0.14304(18) 0.92438(14) 0.0531(6) Uani 1 1 d .
H13 H 0.7187 0.0688 0.9339 0.064 Uiso 1 1 calc R
C5 C 0.9076(3) 0.58734(19) 0.64020(12) 0.0439(5) Uani 1 1 d .
H5 H 0.9520 0.6025 0.5911 0.053 Uiso 1 1 calc R

loop_
_atom_site_aniso_label
_atom_site_aniso_U_11
_atom_site_aniso_U_22
_atom_site_aniso_U_33
_atom_site_aniso_U_23
_atom_site_aniso_U_13
_atom_site_aniso_U_12
N1 0.0301(8) 0.0286(8) 0.0347(9) 0.0016(7) 0.0038(8) -0.0018(7)
N2 0.0484(12) 0.0435(11) 0.0697(14) 0.0026(10) -0.0058(11) 0.0062(10)
O1 0.0546(9) 0.0443(8) 0.0356(8) -0.0030(6) 0.0105(7) -0.0005(8)
C8 0.0302(10) 0.0268(9) 0.0340(10) 0.0022(8) -0.0012(9) 0.0033(8)
C1 0.0387(11) 0.0280(10) 0.0315(10) 0.0003(8) 0.0041(9) 0.0037(9)
C21 0.0386(11) 0.0294(10) 0.0430(12) 0.0009(9) -0.0033(10) -0.0007(9)
C2 0.0344(10) 0.0270(9) 0.0300(10) 0.0001(8) -0.0002(9) -0.0013(8)
C10 0.0281(10) 0.0327(11) 0.0329(10) 0.0008(8) 0.0062(8) -0.0041(9)
C7 0.0383(11) 0.0321(10) 0.0437(12) -0.0007(9) -0.0073(10) -0.0007(9)
C3 0.0319(10) 0.0276(10) 0.0318(10) 0.0008(8) -0.0011(8) 0.0009(8)
C4 0.0381(11) 0.0436(12) 0.0331(11) 0.0045(9) -0.0017(9) -0.0042(10)
C11 0.0388(11) 0.0466(13) 0.0434(13) 0.0000(10) -0.0007(11) -0.0103(11)
C22 0.0401(12) 0.0285(10) 0.0444(12) 0.0001(9) 0.0029(10) -0.0022(10)
C15 0.0429(12) 0.0391(11) 0.0332(11) 0.0015(9) 0.0005(9) -0.0032(10)
C16 0.0375(11) 0.0296(11) 0.0341(11) 0.0011(8) -0.0034(9) -0.0002(9)
C6 0.0465(13) 0.0448(12) 0.0383(12) -0.0035(10) -0.0110(11) 0.0040(11)
C19 0.0347(11) 0.0410(11) 0.0411(12) 0.0057(9) -0.0032(9) 0.0006(10)
C9 0.0297(11) 0.0384(12) 0.0509(13) 0.0053(10) 0.0085(10) -0.0005(9)
C17 0.0429(12) 0.0312(11) 0.0496(13) 0.0010(9) -0.0051(10) 0.0048(10)
C14 0.0523(14) 0.0500(13) 0.0424(12) 0.0125(11) 0.0027(11) 0.0034(13)
C20 0.0390(12) 0.0492(14) 0.0654(16) 0.0135(13) -0.0040(12) -0.0041(11)
C18 0.0506(13) 0.0439(12) 0.0396(12) 0.0013(10) -0.0065(10) 0.0001(11)
C12 0.0607(16) 0.0397(13) 0.0568(15) -0.0085(11) 0.0088(13) -0.0182(12)
C13 0.0658(16) 0.0350(12) 0.0584(15) 0.0098(11) 0.0132(14) 0.0006(12)
C5 0.0452(13) 0.0574(14) 0.0292(11) 0.0006(10) -0.0007(10) 0.0019(11)

loop_
_atom_type_symbol
_atom_type_description
_atom_type_scat_dispersion_real
_atom_type_scat_dispersion_imag
_atom_type_scat_source
C C 0.0033 0.0000 'International Tables Vol C Tables 4.2.6.8 and 6.1.1.4'
H H 0.0000 0.0000 'International Tables Vol C Tables 4.2.6.8 and 6.1.1.4'
N N 0.0061 0.0000 'International Tables Vol C Tables 4.2.6.8 and 6.1.1.4'
O O 0.0106 0.0000 'International Tables Vol C Tables 4.2.6.8 and 6.1.1.4'

loop_
_geom_angle_atom_site_label_1
_geom_angle_atom_site_label_2
_geom_angle_atom_site_label_3
_geom_angle
C1 N1 C8 111.17(15)
C1 N1 C9 123.97(16)
C8 N1 C9 124.73(16)
C7 C8 C3 122.43(18)
C7 C8 N1 128.30(18)
C3 C8 N1 109.26(16)
O1 C1 N1 124.25(19)
O1 C1 C2 127.24(19)
N1 C1 C2 108.51(16)
C22 C21 C2 113.37(17)
C22 C21 H21A 108.9
C2 C21 H21A 108.9
C22 C21 H21B 108.9
C2 C21 H21B 108.9
H21A C21 H21B 107.7
C3 C2 C1 101.55(15)
C3 C2 C21 113.61(16)
C1 C2 C21 109.77(16)
C3 C2 C16 111.99(16)
C1 C2 C16 109.65(14)
C21 C2 C16 109.94(16)
C11 C10 C15 118.35(19)
C11 C10 C9 121.14(19)
C15 C10 C9 120.51(18)
C8 C7 C6 117.83(19)
C8 C7 H7 121.1
C6 C7 H7 121.1
C4 C3 C8 119.04(18)
C4 C3 C2 132.21(18)
C8 C3 C2 108.75(16)
C3 C4 C5 118.84(19)
C3 C4 H4 120.6
C5 C4 H4 120.6
C10 C11 C12 120.4(2)
C10 C11 H11 119.8
C12 C11 H11 119.8
N2 C22 C21 179.5(2)
C14 C15 C10 121.0(2)
C14 C15 H15 119.5
C10 C15 H15 119.5
C19 C16 C18 111.22(18)
C19 C16 C17 107.43(17)
C18 C16 C17 107.78(17)
C19 C16 C2 109.04(15)
C18 C16 C2 111.70(17)
C17 C16 C2 109.55(17)
C7 C6 C5 120.9(2)
C7 C6 H6 119.5
C5 C6 H6 119.5
C20 C19 C16 126.8(2)
C20 C19 H19 116.6
C16 C19 H19 116.6
N1 C9 C10 112.73(17)
N1 C9 H9A 109.0
C10 C9 H9A 109.0
N1 C9 H9B 109.0
C10 C9 H9B 109.0
H9A C9 H9B 107.8
C16 C17 H17A 109.5
C16 C17 H17B 109.5
H17A C17 H17B 109.5
C16 C17 H17C 109.5
H17A C17 H17C 109.5
H17B C17 H17C 109.5
C15 C14 C13 120.0(2)
C15 C14 H14 120.0
C13 C14 H14 120.0
C19 C20 H20A 120.0
C19 C20 H20B 120.0
H20A C20 H20B 120.0
C16 C18 H18A 109.5
C16 C18 H18B 109.5
H18A C18 H18B 109.5
C16 C18 H18C 109.5
H18A C18 H18C 109.5
H18B C18 H18C 109.5
C13 C12 C11 120.3(2)
C13 C12 H12 119.8
C11 C12 H12 119.8
C12 C13 C14 120.0(2)
C12 C13 H13 120.0
C14 C13 H13 120.0
C6 C5 C4 120.8(2)
C6 C5 H5 119.6
C4 C5 H5 119.6

loop_
_geom_bond_atom_site_label_1
_geom_bond_atom_site_label_2
_geom_bond_distance
N1 C1 1.362(3)
N1 C8 1.402(2)
N1 C9 1.454(2)
N2 C22 1.140(3)
O1 C1 1.219(2)
C8 C7 1.370(3)
C8 C3 1.395(3)
C1 C2 1.529(3)
C21 C22 1.457(3)
C21 C2 1.535(3)
C21 H21A 0.9900
C21 H21B 0.9900
C2 C3 1.510(3)
C2 C16 1.588(3)
C10 C11 1.378(3)
C10 C15 1.385(3)
C10 C9 1.502(3)
C7 C6 1.378(3)
C7 H7 0.9500
C3 C4 1.379(3)
C4 C5 1.390(3)
C4 H4 0.9500
C11 C12 1.383(3)
C11 H11 0.9500
C15 C14 1.370(3)
C15 H15 0.9500
C16 C19 1.506(3)
C16 C18 1.527(3)
C16 C17 1.538(3)
C6 C5 1.381(3)
C6 H6 0.9500
C19 C20 1.311(3)
C19 H19 0.9500
C9 H9A 0.9900
C9 H9B 0.9900
C17 H17A 0.9800
C17 H17B 0.9800
C17 H17C 0.9800
C14 C13 1.370(3)
C14 H14 0.9500
C20 H20A 0.9500
C20 H20B 0.9500
C18 H18A 0.9800
C18 H18B 0.9800
C18 H18C 0.9800
C12 C13 1.361(4)
C12 H12 0.9500
C13 H13 0.9500
C5 H5 0.9500
